data_1562414
loop_
_publ_author_name
'Fucci, Rosa'
'Vande Velde, Christophe M. L.'

_publ_section_title
;
 Strategic design and synthesis of star-shaped organic linkers for
 mesoporous MOFs.
;
_journal_issue 0
_journal_name_full 'Faraday discussions'
_journal_page_first 97
_journal_page_last 111
_journal_paper_doi 10.1039/d1fd00026h
_journal_volume 231
_journal_year 2021
_chemical_formula_moiety 'C17 H15 N O4 S3'
_chemical_formula_sum 'C17 H15 N O4 S3'
_chemical_formula_weight 393.48
_chemical_name_systematic 'Methyl 4-[[(4-methylphenyl)sulfonyl]amino][2,2'-bithiophene]-5-carboxylate'
_space_group_crystal_system monoclinic
_space_group_IT_number 15
_space_group_name_Hall '-I 2yc'
_space_group_name_H-M_alt 'I 1 2/c 1'
_atom_sites_solution_hydrogens mixed
_atom_sites_solution_primary direct
_atom_sites_solution_secondary difmap
_audit_creation_method SHELXL-2018/3
_audit_update_record
;
2021-03-04 deposited with the CCDC.	2021-05-04 downloaded from the CCDC.
;
_cell_angle_alpha 90
_cell_angle_beta 96.166(16)
_cell_angle_gamma 90
_cell_formula_units_Z 16
_cell_length_a 19.992(6)
_cell_length_b 12.0910(17)
_cell_length_c 30.161(6)
_cell_measurement_reflns_used 23472
_cell_measurement_temperature 293(2)
_cell_measurement_theta_max 89.69
_cell_measurement_theta_min 3.94
_cell_volume 7248(3)
_computing_cell_refinement HKL3000
_computing_data_collection 'CrystalClear 2.0'
_computing_data_reduction HKL3000
_computing_structure_refinement 'SHELXL-2018/3 (Sheldrick, 2018)'
_computing_structure_solution 'SHELXT-2018/2 (Sheldrick, 2018)'
_diffrn_ambient_temperature 293(2)
_diffrn_measured_fraction_theta_full 0.979
_diffrn_measured_fraction_theta_max 0.968
_diffrn_measurement_device_type 'Rigaku RAPID II'
_diffrn_measurement_method '\w scans'
_diffrn_radiation_type CuK\a
_diffrn_radiation_wavelength 1.54187
_diffrn_reflns_av_R_equivalents 0.0522
_diffrn_reflns_av_unetI/netI 0.0256
_diffrn_reflns_Laue_measured_fraction_full 0.979
_diffrn_reflns_Laue_measured_fraction_max 0.968
_diffrn_reflns_limit_h_max 22
_diffrn_reflns_limit_h_min -24
_diffrn_reflns_limit_k_max 13
_diffrn_reflns_limit_k_min -14
_diffrn_reflns_limit_l_max 37
_diffrn_reflns_limit_l_min -36
_diffrn_reflns_number 39268
_diffrn_reflns_point_group_measured_fraction_full 0.979
_diffrn_reflns_point_group_measured_fraction_max 0.968
_diffrn_reflns_theta_full 67.687
_diffrn_reflns_theta_max 71.840
_diffrn_reflns_theta_min 3.942
_diffrn_source microsource
_exptl_absorpt_coefficient_mu 3.935
_exptl_absorpt_correction_T_max 1.4148
_exptl_absorpt_correction_T_min 0.5117
_exptl_absorpt_correction_type multi-scan
_exptl_absorpt_process_details 'SCALEPACK (Otinowski & Minor, 1997)'
_exptl_crystal_colour yellow
_exptl_crystal_density_diffrn 1.442
_exptl_crystal_density_meas ?
_exptl_crystal_description needle
_exptl_crystal_F_000 3264
_exptl_crystal_recrystallization_method 'Re-crystallisation from solvent: dichloromethane'
_exptl_crystal_size_max 0.2
_exptl_crystal_size_mid 0.1
_exptl_crystal_size_min 0.1
_refine_diff_density_max 0.276
_refine_diff_density_min -0.361
_refine_diff_density_rms 0.052
_refine_ls_extinction_coef 0.00040(4)
_refine_ls_extinction_expression Fc^*^=kFc[1+0.001xFc^2^\l^3^/sin(2\q)]^-1/4^
_refine_ls_extinction_method 'SHELXL-2018/3 (Sheldrick 2018)'
_refine_ls_goodness_of_fit_ref 1.032
_refine_ls_hydrogen_treatment mixed
_refine_ls_matrix_type full
_refine_ls_number_parameters 464
_refine_ls_number_reflns 6888
_refine_ls_number_restraints 0
_refine_ls_restrained_S_all 1.032
_refine_ls_R_factor_all 0.0586
_refine_ls_R_factor_gt 0.0497
_refine_ls_shift/su_max 0.001
_refine_ls_shift/su_mean 0.000
_refine_ls_structure_factor_coef Fsqd
_refine_ls_weighting_details 'w=1/[\s^2^(Fo^2^)+(0.0729P)^2^+7.1080P] where P=(Fo^2^+2Fc^2^)/3'
_refine_ls_weighting_scheme calc
_refine_ls_wR_factor_gt 0.1348
_refine_ls_wR_factor_ref 0.1434
_reflns_Friedel_coverage 0.000
_reflns_number_gt 5742
_reflns_number_total 6888
_reflns_threshold_expression 'I > 2\s(I)'
_cod_data_source_file d1fd00026h2.cif
_cod_data_source_block s2nhtsi
_cod_depositor_comments
;
The following automatic conversions were performed:

data item '_exptl_crystal_density_meas' value 'not measured' was
changed to '?' -- the value is perceived as not measured.

Automatic conversion script
Id: cif_fix_values 7556 2019-12-06 15:28:31Z antanas 

 Adding full bibliography for 1562413--1562418.cif.
;
_cod_original_cell_volume 7249(3)
_cod_original_sg_symbol_H-M I2/c
_cod_database_code 1562414
_shelx_shelxl_version_number 2018/3
_shelx_space_group_comment
;
The symmetry employed for this shelxl refinement is uniquely defined
by the following loop, which should always be used as a source of
symmetry information in preference to the above space-group names.
They are only intended as comments.
;
_shelx_estimated_absorpt_t_min 0.5117
_shelx_estimated_absorpt_t_max 1.4148

loop_
_space_group_symop_operation_xyz
'x, y, z'
'-x, y, -z+1/2'
'x+1/2, y+1/2, z+1/2'
'-x+1/2, y+1/2, -z+1'
'-x, -y, -z'
'x, -y, z-1/2'
'-x+1/2, -y+1/2, -z+1/2'
'x+1/2, -y+1/2, z'

loop_
_atom_site_label
_atom_site_type_symbol
_atom_site_fract_x
_atom_site_fract_y
_atom_site_fract_z
_atom_site_U_iso_or_equiv
_atom_site_adp_type
_atom_site_occupancy
_atom_site_site_symmetry_order
_atom_site_calc_flag
_atom_site_refinement_flags_posn
_atom_site_refinement_flags_adp
_atom_site_refinement_flags_occupancy
_atom_site_disorder_assembly
_atom_site_disorder_group
S1 S 0.41772(4) 0.83944(6) 0.57619(2) 0.0692(2) Uani 1 1 d . . . . .
O1 O 0.33015(12) 0.65369(18) 0.59399(8) 0.0835(6) Uani 1 1 d . . . . .
N1 N 0.52350(16) 0.5762(2) 0.55449(11) 0.0791(8) Uani 1 1 d . . . . .
H1 H 0.4973(19) 0.530(3) 0.5592(12) 0.095(13) Uiso 1 1 d . . . . .
C1 C 0.43448(16) 0.7003(2) 0.57175(9) 0.0655(7) Uani 1 1 d . . . . .
S2 S 0.59700(5) 1.02398(8) 0.55189(4) 0.0961(3) Uani 1 1 d . . . . .
O2 O 0.39969(12) 0.51581(18) 0.57858(8) 0.0829(6) Uani 1 1 d . . . . .
C2 C 0.49890(16) 0.6831(2) 0.56063(9) 0.0655(7) Uani 1 1 d . . . . .
S3 S 0.60197(4) 0.53848(6) 0.55577(3) 0.0705(2) Uani 1 1 d . . . . .
O3 O 0.63495(13) 0.61325(18) 0.52918(7) 0.0869(7) Uani 1 1 d . . . . .
C3 C 0.53433(17) 0.7828(2) 0.55588(10) 0.0696(7) Uani 1 1 d . . . . .
H3 H 0.578254 0.786000 0.548464 0.083 Uiso 1 1 calc R U . . .
C4 C 0.49695(15) 0.8738(2) 0.56338(9) 0.0626(7) Uani 1 1 d . . . . .
O4 O 0.59871(13) 0.42374(17) 0.54538(8) 0.0868(7) Uani 1 1 d . . . . .
C5 C 0.51726(16) 0.9898(2) 0.56152(9) 0.0650(7) Uani 1 1 d . . . . .
C6 C 0.47845(17) 1.0836(2) 0.56660(11) 0.0736(8) Uani 1 1 d . . . . .
H6 H 0.433498 1.082882 0.571953 0.088 Uiso 1 1 calc R U . . .
C7 C 0.5175(2) 1.1812(3) 0.56244(12) 0.0871(10) Uani 1 1 d . . . . .
H7 H 0.500553 1.252238 0.565030 0.104 Uiso 1 1 calc R U . . .
C8 C 0.5806(2) 1.1607(3) 0.55448(12) 0.0870(10) Uani 1 1 d . . . . .
H8 H 0.612065 1.215594 0.550758 0.104 Uiso 1 1 calc R U . . .
C9 C 0.38814(17) 0.6139(3) 0.58120(9) 0.0699(8) Uani 1 1 d . . . . .
C10 C 0.28292(19) 0.5720(3) 0.60661(14) 0.0974(11) Uani 1 1 d . . . . .
H10A H 0.242186 0.608030 0.612862 0.146 Uiso 1 1 calc R U . . .
H10B H 0.302151 0.533319 0.632719 0.146 Uiso 1 1 calc R U . . .
H10C H 0.273048 0.520347 0.582619 0.146 Uiso 1 1 calc R U . . .
C11 C 0.63935(14) 0.5539(2) 0.61104(9) 0.0600(6) Uani 1 1 d . . . . .
C12 C 0.63007(15) 0.4735(2) 0.64238(10) 0.0654(7) Uani 1 1 d . . . . .
H12 H 0.602118 0.413399 0.634794 0.078 Uiso 1 1 calc R U . . .
C13 C 0.66243(15) 0.4828(2) 0.68490(10) 0.0680(7) Uani 1 1 d . . . . .
H13 H 0.655706 0.428701 0.705906 0.082 Uiso 1 1 calc R U . . .
C14 C 0.70483(14) 0.5710(2) 0.69706(10) 0.0654(7) Uani 1 1 d . . . . .
C15 C 0.71278(16) 0.6514(3) 0.66516(11) 0.0752(8) Uani 1 1 d . . . . .
H15 H 0.740402 0.711912 0.672699 0.090 Uiso 1 1 calc R U . . .
C16 C 0.68060(17) 0.6433(2) 0.62262(11) 0.0741(8) Uani 1 1 d . . . . .
H16 H 0.686595 0.697908 0.601694 0.089 Uiso 1 1 calc R U . . .
C17 C 0.74282(17) 0.5781(3) 0.74267(11) 0.0846(9) Uani 1 1 d . . . . .
H17A H 0.790029 0.585420 0.739987 0.127 Uiso 1 1 calc R U . . .
H17B H 0.735166 0.512091 0.759107 0.127 Uiso 1 1 calc R U . . .
H17C H 0.727572 0.641139 0.758090 0.127 Uiso 1 1 calc R U . . .
C21 C 0.45039(12) 0.9534(2) 0.31495(8) 0.0512(5) Uani 1 1 d . . . . .
O21 O 0.34298(9) 0.90382(16) 0.32850(7) 0.0691(5) Uani 1 1 d . . . . .
N21 N 0.54180(11) 0.83340(18) 0.29967(8) 0.0589(6) Uani 1 1 d . . . . .
H1A H 0.5184(16) 0.783(3) 0.3031(10) 0.072(10) Uiso 1 1 d . . . . .
S21 S 0.43027(3) 1.09126(5) 0.31852(2) 0.05533(18) Uani 1 1 d . . . . .
C23 C 0.55021(12) 1.04053(19) 0.30267(8) 0.0513(5) Uani 1 1 d . . . . .
H23 H 0.594800 1.046008 0.296767 0.062 Uiso 1 1 calc R U . . .
O23 O 0.65554(9) 0.87534(15) 0.27882(6) 0.0613(5) Uani 1 1 d . . . . .
S23 S 0.62076(3) 0.79806(5) 0.30376(2) 0.05234(18) Uani 1 1 d . . . . .
C22 C 0.51601(12) 0.93915(19) 0.30616(8) 0.0488(5) Uani 1 1 d . . . . .
O22 O 0.41647(9) 0.76705(15) 0.31892(7) 0.0653(5) Uani 1 1 d . . . . .
S22 S 0.60385(4) 1.28829(6) 0.29266(3) 0.0735(2) Uani 1 1 d . . . . .
C25 C 0.52761(12) 1.2467(2) 0.30750(8) 0.0510(5) Uani 1 1 d . . . . .
C24 C 0.51020(12) 1.12969(19) 0.30897(8) 0.0487(5) Uani 1 1 d . . . . .
O24 O 0.61972(10) 0.68382(15) 0.29271(7) 0.0672(5) Uani 1 1 d . . . . .
C27 C 0.52218(16) 1.4382(2) 0.31047(11) 0.0721(8) Uani 1 1 d . . . . .
H27 H 0.503464 1.507150 0.315012 0.086 Uiso 1 1 calc R U . . .
C26 C 0.48848(15) 1.3366(2) 0.31627(10) 0.0662(7) Uani 1 1 d . . . . .
H26 H 0.445329 1.331288 0.324922 0.079 Uiso 1 1 calc R U . . .
C28 C 0.58342(16) 1.4241(2) 0.29785(11) 0.0726(8) Uani 1 1 d . . . . .
H28 H 0.611958 1.482203 0.292454 0.087 Uiso 1 1 calc R U . . .
C29 C 0.40304(12) 0.8648(2) 0.32080(8) 0.0557(6) Uani 1 1 d . . . . .
C30 C 0.29161(16) 0.8212(3) 0.33297(15) 0.0956(12) Uani 1 1 d . . . . .
H30A H 0.288194 0.773114 0.307515 0.143 Uiso 1 1 calc R U . . .
H30B H 0.249176 0.857156 0.334826 0.143 Uiso 1 1 calc R U . . .
H30C H 0.303428 0.778739 0.359547 0.143 Uiso 1 1 calc R U . . .
C31 C 0.65222(12) 0.8123(2) 0.36014(8) 0.0519(5) Uani 1 1 d . . . . .
C32 C 0.64280(14) 0.7265(2) 0.38923(9) 0.0624(7) Uani 1 1 d . . . . .
H32 H 0.618388 0.664167 0.379276 0.075 Uiso 1 1 calc R U . . .
C33 C 0.66997(16) 0.7344(3) 0.43307(10) 0.0748(8) Uani 1 1 d . . . . .
H33 H 0.663904 0.676655 0.452604 0.090 Uiso 1 1 calc R U . . .
C34 C 0.70613(16) 0.8268(3) 0.44854(10) 0.0761(8) Uani 1 1 d . . . . .
C35 C 0.71362(15) 0.9137(3) 0.41875(10) 0.0750(8) Uani 1 1 d . . . . .
H35 H 0.736732 0.977166 0.428825 0.090 Uiso 1 1 calc R U . . .
C36 C 0.68734(13) 0.9065(2) 0.37487(9) 0.0627(7) Uani 1 1 d . . . . .
H36 H 0.693047 0.964169 0.355249 0.075 Uiso 1 1 calc R U . . .
C37 C 0.7375(2) 0.8355(4) 0.49620(12) 0.1141(14) Uani 1 1 d . . . . .
H37A H 0.775373 0.786403 0.500729 0.171 Uiso 1 1 calc R U . . .
H37B H 0.704938 0.815610 0.515962 0.171 Uiso 1 1 calc R U . . .
H37C H 0.752269 0.910126 0.502213 0.171 Uiso 1 1 calc R U . . .

loop_
_atom_site_aniso_label
_atom_site_aniso_U_11
_atom_site_aniso_U_22
_atom_site_aniso_U_33
_atom_site_aniso_U_23
_atom_site_aniso_U_13
_atom_site_aniso_U_12
S1 0.0800(5) 0.0516(4) 0.0742(4) 0.0057(3) 0.0001(3) -0.0023(3)
O1 0.0846(15) 0.0663(14) 0.0971(16) 0.0155(11) -0.0019(12) -0.0115(11)
N1 0.0846(19) 0.0440(14) 0.106(2) 0.0002(13) -0.0034(15) -0.0070(13)
C1 0.083(2) 0.0485(15) 0.0615(15) 0.0054(11) -0.0086(14) -0.0071(13)
S2 0.0858(6) 0.0601(5) 0.1428(9) -0.0008(5) 0.0138(6) -0.0060(4)
O2 0.1005(17) 0.0516(13) 0.0941(15) 0.0061(10) -0.0010(12) -0.0146(11)
C2 0.086(2) 0.0444(15) 0.0631(15) 0.0028(11) -0.0078(14) -0.0023(13)
S3 0.0911(5) 0.0438(4) 0.0769(5) -0.0026(3) 0.0109(4) -0.0020(3)
O3 0.1205(19) 0.0638(13) 0.0795(13) 0.0035(10) 0.0255(13) -0.0073(12)
C3 0.079(2) 0.0507(16) 0.0767(18) 0.0018(13) -0.0039(15) -0.0063(13)
C4 0.0822(19) 0.0434(14) 0.0588(14) 0.0009(11) -0.0078(13) -0.0031(13)
O4 0.1144(18) 0.0460(12) 0.0993(16) -0.0135(10) 0.0088(13) 0.0005(11)
C5 0.0791(19) 0.0481(15) 0.0659(16) -0.0003(12) -0.0009(13) -0.0052(13)
C6 0.086(2) 0.0429(15) 0.093(2) 0.0000(14) 0.0154(17) -0.0071(13)
C7 0.106(3) 0.0498(18) 0.106(3) -0.0029(16) 0.013(2) 0.0000(17)
C8 0.102(3) 0.0556(19) 0.102(2) 0.0012(16) 0.008(2) -0.0146(17)
C9 0.084(2) 0.0595(18) 0.0625(16) 0.0090(13) -0.0107(14) -0.0138(15)
C10 0.089(2) 0.088(3) 0.114(3) 0.018(2) 0.006(2) -0.022(2)
C11 0.0630(15) 0.0412(13) 0.0770(17) -0.0007(11) 0.0136(13) 0.0015(11)
C12 0.0674(17) 0.0434(14) 0.088(2) 0.0015(13) 0.0204(15) -0.0013(12)
C13 0.0728(18) 0.0529(16) 0.0809(19) 0.0066(13) 0.0205(15) 0.0106(13)
C14 0.0606(16) 0.0562(16) 0.0809(18) -0.0067(13) 0.0148(13) 0.0154(13)
C15 0.076(2) 0.0576(18) 0.091(2) -0.0063(15) 0.0074(16) -0.0081(14)
C16 0.090(2) 0.0464(16) 0.087(2) 0.0046(14) 0.0140(17) -0.0105(14)
C17 0.079(2) 0.086(2) 0.088(2) -0.0113(18) 0.0074(17) 0.0235(18)
C21 0.0497(13) 0.0450(13) 0.0587(13) 0.0045(10) 0.0043(10) -0.0061(10)
O21 0.0529(10) 0.0589(11) 0.0983(14) -0.0027(10) 0.0212(10) -0.0123(8)
N21 0.0465(12) 0.0399(12) 0.0887(16) 0.0072(10) 0.0005(10) -0.0026(9)
S21 0.0483(3) 0.0471(4) 0.0712(4) -0.0010(3) 0.0093(3) -0.0020(2)
C23 0.0424(12) 0.0446(13) 0.0661(14) 0.0044(10) 0.0020(10) -0.0042(9)
O23 0.0601(10) 0.0564(11) 0.0689(10) 0.0116(8) 0.0138(8) -0.0033(8)
S23 0.0499(3) 0.0407(3) 0.0665(4) 0.0047(2) 0.0066(3) 0.0017(2)
C22 0.0462(12) 0.0401(12) 0.0584(13) 0.0054(10) -0.0023(10) -0.0006(9)
O22 0.0605(11) 0.0462(11) 0.0892(13) 0.0072(9) 0.0082(9) -0.0095(8)
S22 0.0595(4) 0.0480(4) 0.1140(6) 0.0007(4) 0.0148(4) -0.0076(3)
C25 0.0514(13) 0.0423(13) 0.0579(13) 0.0006(10) -0.0004(10) -0.0018(10)
C24 0.0473(12) 0.0434(13) 0.0544(12) -0.0002(10) 0.0005(9) -0.0042(10)
O24 0.0718(12) 0.0430(10) 0.0865(13) -0.0021(9) 0.0074(10) 0.0035(8)
C27 0.078(2) 0.0432(15) 0.095(2) -0.0033(14) 0.0090(16) 0.0021(13)
C26 0.0675(17) 0.0435(15) 0.0880(19) -0.0027(13) 0.0092(14) -0.0040(12)
C28 0.077(2) 0.0469(16) 0.093(2) 0.0024(14) 0.0040(16) -0.0136(13)
C29 0.0494(14) 0.0555(16) 0.0620(14) 0.0041(11) 0.0053(11) -0.0085(11)
C30 0.0597(19) 0.075(2) 0.157(4) -0.005(2) 0.036(2) -0.0248(16)
C31 0.0439(12) 0.0467(13) 0.0657(14) 0.0074(11) 0.0089(10) 0.0037(10)
C32 0.0623(16) 0.0521(15) 0.0734(17) 0.0084(12) 0.0101(13) -0.0007(12)
C33 0.079(2) 0.078(2) 0.0698(18) 0.0170(15) 0.0156(15) 0.0021(16)
C34 0.0652(18) 0.099(2) 0.0643(17) 0.0040(16) 0.0076(13) -0.0008(17)
C35 0.0611(17) 0.087(2) 0.0770(19) -0.0057(16) 0.0059(14) -0.0162(15)
C36 0.0566(15) 0.0597(16) 0.0721(16) 0.0081(13) 0.0085(12) -0.0077(12)
C37 0.114(3) 0.157(4) 0.069(2) 0.001(2) 0.001(2) -0.016(3)

loop_
_atom_type_symbol
_atom_type_description
_atom_type_scat_dispersion_real
_atom_type_scat_dispersion_imag
_atom_type_scat_source
C C 0.0181 0.0091 'International Tables Vol C Tables 4.2.6.8 and 6.1.1.4'
H H 0.0000 0.0000 'International Tables Vol C Tables 4.2.6.8 and 6.1.1.4'
N N 0.0311 0.0180 'International Tables Vol C Tables 4.2.6.8 and 6.1.1.4'
O O 0.0492 0.0322 'International Tables Vol C Tables 4.2.6.8 and 6.1.1.4'
S S 0.3331 0.5567 'International Tables Vol C Tables 4.2.6.8 and 6.1.1.4'

loop_
_geom_angle_atom_site_label_1
_geom_angle_atom_site_label_2
_geom_angle_atom_site_label_3
_geom_angle
_geom_angle_site_symmetry_1
_geom_angle_site_symmetry_3
_geom_angle_publ_flag
C4 S1 C1 91.52(15) . . ?
C9 O1 C10 115.9(3) . . ?
C2 N1 S3 127.2(2) . . ?
C2 C1 C9 124.9(3) . . ?
C2 C1 S1 111.2(2) . . ?
C9 C1 S1 123.8(3) . . ?
C8 S2 C5 92.25(17) . . ?
C1 C2 N1 121.4(3) . . ?
C1 C2 C3 112.7(3) . . ?
N1 C2 C3 125.9(3) . . ?
O3 S3 O4 120.71(14) . . ?
O3 S3 N1 108.26(16) . . ?
O4 S3 N1 104.26(15) . . ?
O3 S3 C11 106.98(14) . . ?
O4 S3 C11 108.44(14) . . ?
N1 S3 C11 107.59(14) . . ?
C4 C3 C2 112.5(3) . . ?
C3 C4 C5 127.5(3) . . ?
C3 C4 S1 112.2(2) . . ?
C5 C4 S1 120.4(2) . . ?
C6 C5 C4 128.1(3) . . ?
C6 C5 S2 111.4(2) . . ?
C4 C5 S2 120.5(2) . . ?
C5 C6 C7 110.3(3) . . ?
C8 C7 C6 113.6(3) . . ?
C7 C8 S2 112.5(3) . . ?
O2 C9 O1 122.9(3) . . ?
O2 C9 C1 124.4(3) . . ?
O1 C9 C1 112.7(3) . . ?
C16 C11 C12 119.9(3) . . ?
C16 C11 S3 120.2(2) . . ?
C12 C11 S3 119.9(2) . . ?
C13 C12 C11 119.7(3) . . ?
C12 C13 C14 121.4(3) . . ?
C13 C14 C15 117.9(3) . . ?
C13 C14 C17 121.4(3) . . ?
C15 C14 C17 120.7(3) . . ?
C16 C15 C14 121.3(3) . . ?
C15 C16 C11 119.9(3) . . ?
C22 C21 C29 125.3(2) . . ?
C22 C21 S21 111.55(18) . . ?
C29 C21 S21 123.2(2) . . ?
C29 O21 C30 115.6(2) . . ?
C22 N21 S23 126.72(18) . . ?
C24 S21 C21 91.35(12) . . ?
C24 C23 C22 112.2(2) . . ?
O24 S23 O23 120.58(12) . . ?
O24 S23 N21 104.36(12) . . ?
O23 S23 N21 108.17(11) . . ?
O24 S23 C31 108.48(12) . . ?
O23 S23 C31 107.59(11) . . ?
N21 S23 C31 106.94(12) . . ?
C21 C22 N21 120.9(2) . . ?
C21 C22 C23 112.6(2) . . ?
N21 C22 C23 126.4(2) . . ?
C28 S22 C25 91.71(14) . . ?
C26 C25 C24 128.0(2) . . ?
C26 C25 S22 110.99(19) . . ?
C24 C25 S22 121.01(18) . . ?
C23 C24 C25 128.0(2) . . ?
C23 C24 S21 112.25(18) . . ?
C25 C24 S21 119.77(18) . . ?
C28 C27 C26 112.8(3) . . ?
C25 C26 C27 111.8(3) . . ?
C27 C28 S22 112.7(2) . . ?
O22 C29 O21 124.1(2) . . ?
O22 C29 C21 124.2(2) . . ?
O21 C29 C21 111.7(2) . . ?
C32 C31 C36 120.7(3) . . ?
C32 C31 S23 118.8(2) . . ?
C36 C31 S23 120.48(19) . . ?
C33 C32 C31 119.3(3) . . ?
C32 C33 C34 121.1(3) . . ?
C33 C34 C35 118.5(3) . . ?
C33 C34 C37 121.7(3) . . ?
C35 C34 C37 119.8(3) . . ?
C36 C35 C34 121.0(3) . . ?
C35 C36 C31 119.3(3) . . ?

loop_
_geom_bond_atom_site_label_1
_geom_bond_atom_site_label_2
_geom_bond_distance
_geom_bond_site_symmetry_2
_geom_bond_publ_flag
S1 C4 1.721(3) . ?
S1 C1 1.723(3) . ?
O1 C9 1.350(4) . ?
O1 C10 1.446(4) . ?
N1 C2 1.402(4) . ?
N1 S3 1.630(3) . ?
C1 C2 1.381(4) . ?
C1 C9 1.446(4) . ?
S2 C8 1.689(3) . ?
S2 C5 1.702(3) . ?
O2 C9 1.212(4) . ?
C2 C3 1.414(4) . ?
S3 O3 1.417(2) . ?
S3 O4 1.422(2) . ?
S3 C11 1.762(3) . ?
C3 C4 1.362(4) . ?
C4 C5 1.463(4) . ?
C5 C6 1.392(4) . ?
C6 C7 1.428(4) . ?
C7 C8 1.331(5) . ?
C11 C16 1.382(4) . ?
C11 C12 1.382(4) . ?
C12 C13 1.377(4) . ?
C13 C14 1.388(4) . ?
C14 C15 1.389(4) . ?
C14 C17 1.501(4) . ?
C15 C16 1.376(4) . ?
C21 C22 1.377(3) . ?
C21 C29 1.453(3) . ?
C21 S21 1.721(3) . ?
O21 C29 1.333(3) . ?
O21 C30 1.449(3) . ?
N21 C22 1.400(3) . ?
N21 S23 1.627(2) . ?
S21 C24 1.718(2) . ?
C23 C24 1.368(3) . ?
C23 C22 1.413(3) . ?
O23 S23 1.4266(17) . ?
S23 O24 1.4206(19) . ?
S23 C31 1.757(3) . ?
O22 C29 1.214(3) . ?
S22 C28 1.704(3) . ?
S22 C25 1.710(3) . ?
C25 C26 1.381(4) . ?
C25 C24 1.459(3) . ?
C27 C28 1.331(4) . ?
C27 C26 1.421(4) . ?
C31 C32 1.384(3) . ?
C31 C36 1.386(4) . ?
C32 C33 1.378(4) . ?
C33 C34 1.385(5) . ?
C34 C35 1.400(4) . ?
C34 C37 1.509(5) . ?
C35 C36 1.373(4) . ?
